data_7038836
loop_
_publ_author_name
'Hazra, Susanta'
'Titi\<s, J\'an'
'Valigura, Du\<san'
'Bo\<ca, Roman'
'Mohanta, Sasankasekhar'

_publ_section_title
;
 Bis-phenoxido and bis-acetato bridged heteronuclear {Co(III)Dy(III)}
 single molecule magnets with two slow relaxation branches.
;
_journal_issue 17
_journal_name_full 'Dalton transactions (Cambridge, England : 2003)'
_journal_page_first 7510
_journal_page_last 7520
_journal_paper_doi 10.1039/c6dt00848h
_journal_volume 45
_journal_year 2016
_chemical_formula_sum 'C22 H24 Co Dy N4 O14'
_chemical_formula_weight 789.88
_space_group_crystal_system monoclinic
_space_group_IT_number 14
_space_group_name_Hall '-P 2yn'
_space_group_name_H-M_alt 'P 1 21/n 1'
_symmetry_space_group_name_Hall '-P 2yn'
_symmetry_space_group_name_H-M 'P 1 21/n 1'
_atom_sites_solution_hydrogens geom
_audit_creation_method SHELXL-2014/7
_audit_update_record
;
2016-03-02 deposited with the CCDC.
2016-03-18 downloaded from the CCDC.
;
_cell_angle_alpha 90
_cell_angle_beta 98.315(3)
_cell_angle_gamma 90
_cell_formula_units_Z 4
_cell_length_a 10.7189(9)
_cell_length_b 15.8478(14)
_cell_length_c 16.4828(15)
_cell_measurement_reflns_used 9390
_cell_measurement_temperature 296(2)
_cell_measurement_theta_max 30.49
_cell_measurement_theta_min 2.31
_cell_volume 2770.5(4)
_computing_cell_refinement 'Bruker SAINT'
_computing_data_collection 'Bruker APEX2'
_computing_data_reduction 'Bruker SAINT'
_computing_molecular_graphics 'Bruker SHELXTL'
_computing_publication_material 'Bruker SHELXTL'
_computing_structure_refinement 'SHELXL-2014 (Sheldrick 2014)'
_computing_structure_solution 'SHELXS-97 (Sheldrick 2008)'
_diffrn_ambient_temperature 296(2)
_diffrn_measured_fraction_theta_full 0.998
_diffrn_measured_fraction_theta_max 0.996
_diffrn_measurement_device_type 'Bruker APEX-II CCD'
_diffrn_measurement_method '\f and \w scans'
_diffrn_radiation_type MoK\a
_diffrn_radiation_wavelength 0.71073
_diffrn_reflns_av_R_equivalents 0.0293
_diffrn_reflns_av_unetI/netI 0.0166
_diffrn_reflns_Laue_measured_fraction_full 0.998
_diffrn_reflns_Laue_measured_fraction_max 0.996
_diffrn_reflns_limit_h_max 15
_diffrn_reflns_limit_h_min -15
_diffrn_reflns_limit_k_max 20
_diffrn_reflns_limit_k_min -22
_diffrn_reflns_limit_l_max 23
_diffrn_reflns_limit_l_min -23
_diffrn_reflns_number 77261
_diffrn_reflns_point_group_measured_fraction_full 0.998
_diffrn_reflns_point_group_measured_fraction_max 0.996
_diffrn_reflns_theta_full 25.242
_diffrn_reflns_theta_max 30.607
_diffrn_reflns_theta_min 2.437
_exptl_absorpt_coefficient_mu 3.351
_exptl_absorpt_correction_T_max 0.746
_exptl_absorpt_correction_T_min 0.534
_exptl_absorpt_correction_type multi-scan
_exptl_absorpt_process_details SADABS
_exptl_crystal_colour Brown
_exptl_crystal_density_diffrn 1.894
_exptl_crystal_description Rhombic
_exptl_crystal_F_000 1556
_exptl_crystal_size_max 0.220
_exptl_crystal_size_mid 0.170
_exptl_crystal_size_min 0.100
_refine_diff_density_max 0.730
_refine_diff_density_min -0.970
_refine_diff_density_rms 0.079
_refine_ls_extinction_method none
_refine_ls_goodness_of_fit_ref 1.077
_refine_ls_hydrogen_treatment constr
_refine_ls_matrix_type full
_refine_ls_number_parameters 379
_refine_ls_number_reflns 8505
_refine_ls_number_restraints 0
_refine_ls_restrained_S_all 1.077
_refine_ls_R_factor_all 0.0342
_refine_ls_R_factor_gt 0.0235
_refine_ls_shift/su_max 0.002
_refine_ls_shift/su_mean 0.000
_refine_ls_structure_factor_coef Fsqd
_refine_ls_weighting_details 'w=1/[\s^2^(Fo^2^)+(0.0180P)^2^+2.6551P] where P=(Fo^2^+2Fc^2^)/3'
_refine_ls_weighting_scheme calc
_refine_ls_wR_factor_gt 0.0488
_refine_ls_wR_factor_ref 0.0529
_reflns_Friedel_coverage 0.000
_reflns_number_gt 7180
_reflns_number_total 8505
_reflns_threshold_expression 'I > 2\s(I)'
_cod_data_source_file c6dt00848h2.cif
_cod_data_source_block Compound2
_cod_depositor_comments
;
The following automatic conversions were performed:

'_exptl_absorpt_correction_type' value 'Multi-scan' changed to
'multi-scan' according to
/usr/data/users/saulius/crontab/automatic-downloads/rss-feeds/RSC/lib/dictionaries/cif_core.dic
dictionary named 'cif_core.dic' version 2.4.2 from 2011-04-26.

Automatic conversion script
Id: cif_fix_values 4268 2015-11-12 08:31:59Z antanas 

 Adding full bibliography for 7038835--7038836.cif.
;
_cod_database_code 7038836
_shelx_shelxl_version_number 2014/7
_shelx_space_group_comment
;
The symmetry employed for this shelxl refinement is uniquely defined
by the following loop, which should always be used as a source of
symmetry information in preference to the above space-group names.
They are only intended as comments.
;
_shelx_estimated_absorpt_t_min 0.526
_shelx_estimated_absorpt_t_max 0.730

loop_
_space_group_symop_operation_xyz
'x, y, z'
'-x+1/2, y+1/2, -z+1/2'
'-x, -y, -z'
'x-1/2, -y-1/2, z-1/2'

loop_
_atom_site_label
_atom_site_type_symbol
_atom_site_fract_x
_atom_site_fract_y
_atom_site_fract_z
_atom_site_U_iso_or_equiv
_atom_site_adp_type
_atom_site_occupancy
_atom_site_site_symmetry_order
_atom_site_calc_flag
_atom_site_refinement_flags_posn
_atom_site_refinement_flags_adp
Dy1 Dy 0.21083(2) 0.77647(2) 0.04573(2) 0.02904(3) Uani 1 1 d . .
Co1 Co 0.07017(3) 0.84788(2) 0.19109(2) 0.03100(6) Uani 1 1 d . .
O6 O 0.30446(16) 0.73357(11) 0.17952(10) 0.0419(4) Uani 1 1 d . .
O5 O 0.18853(17) 0.79187(11) 0.27027(10) 0.0412(4) Uani 1 1 d . .
N1 N 0.0793(2) 0.94480(14) 0.25929(12) 0.0427(5) Uani 1 1 d . .
O2 O 0.05405(14) 0.74771(10) 0.12561(9) 0.0315(3) Uani 1 1 d . .
O4 O 0.02765(16) 0.67255(11) -0.01619(11) 0.0455(4) Uani 1 1 d . .
O1 O 0.20523(14) 0.88736(9) 0.13693(9) 0.0305(3) Uani 1 1 d . .
O3 O 0.42201(16) 0.86633(12) 0.08793(12) 0.0464(4) Uani 1 1 d . .
O7 O -0.04980(14) 0.90368(10) 0.11298(9) 0.0333(3) Uani 1 1 d . .
O8 O 0.02972(14) 0.85974(10) 0.00080(9) 0.0327(3) Uani 1 1 d . .
O13 O 0.26951(18) 0.87984(12) -0.05432(11) 0.0475(4) Uani 1 1 d . .
O12 O 0.18154(19) 0.76817(12) -0.10849(11) 0.0487(4) Uani 1 1 d . .
O10 O 0.39427(18) 0.70005(12) 0.01111(13) 0.0510(5) Uani 1 1 d . .
N2 N -0.0649(2) 0.81515(15) 0.24597(13) 0.0458(5) Uani 1 1 d . .
C17 C -0.0581(2) 0.71238(13) 0.10048(14) 0.0336(4) Uani 1 1 d . .
C1 C 0.3010(2) 0.93160(13) 0.17633(13) 0.0339(5) Uani 1 1 d . .
N4 N 0.2187(2) 0.84258(15) -0.11823(13) 0.0454(5) Uani 1 1 d . .
O14 O 0.2064(3) 0.87610(16) -0.18552(13) 0.0766(7) Uani 1 1 d . .
O9 O 0.25364(17) 0.62061(12) 0.05052(12) 0.0489(4) Uani 1 1 d . .
C19 C 0.2792(3) 0.74636(16) 0.24974(15) 0.0419(6) Uani 1 1 d . .
C9 C -0.0342(3) 0.9543(2) 0.29850(19) 0.0626(8) Uani 1 1 d . .
H9A H -0.1019 0.9797 0.2610 0.075 Uiso 1 1 calc R U
H9B H -0.0172 0.9893 0.3471 0.075 Uiso 1 1 calc R U
C10 C -0.0689(4) 0.8656(2) 0.32089(18) 0.0671(9) Uani 1 1 d . .
H10A H -0.0090 0.8441 0.3659 0.081 Uiso 1 1 calc R U
H10B H -0.1526 0.8643 0.3367 0.081 Uiso 1 1 calc R U
C11 C -0.1533(3) 0.76398(18) 0.21934(17) 0.0493(6) Uani 1 1 d . .
H11 H -0.2188 0.7576 0.2502 0.059 Uiso 1 1 calc R U
C12 C -0.1594(2) 0.71556(16) 0.14539(16) 0.0422(5) Uani 1 1 d . .
C16 C -0.0733(2) 0.66751(15) 0.02621(16) 0.0405(5) Uani 1 1 d . .
C18 C 0.0308(3) 0.61237(19) -0.08130(19) 0.0604(8) Uani 1 1 d . .
H18A H 0.1049 0.6216 -0.1066 0.091 Uiso 1 1 calc R U
H18B H 0.0325 0.5562 -0.0593 0.091 Uiso 1 1 calc R U
H18C H -0.0428 0.6192 -0.1214 0.091 Uiso 1 1 calc R U
C15 C -0.1832(3) 0.6232(2) 0.0008(2) 0.0607(8) Uani 1 1 d . .
H15 H -0.1912 0.5921 -0.0475 0.073 Uiso 1 1 calc R U
C14 C -0.2813(3) 0.6249(2) 0.0470(2) 0.0704(10) Uani 1 1 d . .
H14 H -0.3548 0.5947 0.0297 0.084 Uiso 1 1 calc R U
C13 C -0.2706(3) 0.6704(2) 0.1174(2) 0.0600(8) Uani 1 1 d . .
H13 H -0.3375 0.6718 0.1475 0.072 Uiso 1 1 calc R U
C8 C 0.1734(3) 0.99410(16) 0.27539(15) 0.0472(6) Uani 1 1 d . .
H8 H 0.1669 1.0378 0.3122 0.057 Uiso 1 1 calc R U
C6 C 0.2890(3) 0.98745(15) 0.24109(15) 0.0416(5) Uani 1 1 d . .
C2 C 0.4183(2) 0.92498(15) 0.14868(16) 0.0411(5) Uani 1 1 d . .
C3 C 0.5185(3) 0.9754(2) 0.1820(2) 0.0607(8) Uani 1 1 d . .
H3 H 0.5955 0.9715 0.1626 0.073 Uiso 1 1 calc R U
C4 C 0.5036(3) 1.0318(2) 0.2447(2) 0.0701(10) Uani 1 1 d . .
H4 H 0.5708 1.0658 0.2667 0.084 Uiso 1 1 calc R U
C5 C 0.3923(3) 1.03770(18) 0.27373(19) 0.0589(8) Uani 1 1 d . .
H5 H 0.3839 1.0754 0.3158 0.071 Uiso 1 1 calc R U
C21 C -0.04998(19) 0.89738(12) 0.03550(12) 0.0277(4) Uani 1 1 d . .
C22 C -0.1597(2) 0.93915(16) -0.01590(15) 0.0417(5) Uani 1 1 d . .
H22A H -0.2126 0.9653 0.0192 0.063 Uiso 1 1 calc R U
H22B H -0.1294 0.9812 -0.0501 0.063 Uiso 1 1 calc R U
H22C H -0.2075 0.8976 -0.0496 0.063 Uiso 1 1 calc R U
C20 C 0.3613(4) 0.7047(2) 0.31987(19) 0.0684(10) Uani 1 1 d . .
H20A H 0.3322 0.7194 0.3704 0.103 Uiso 1 1 calc R U
H20B H 0.3574 0.6445 0.3128 0.103 Uiso 1 1 calc R U
H20C H 0.4468 0.7233 0.3212 0.103 Uiso 1 1 calc R U
N3 N 0.3590(2) 0.62666(14) 0.02739(13) 0.0417(5) Uani 1 1 d . .
C7 C 0.5312(3) 0.8666(2) 0.0463(2) 0.0650(9) Uani 1 1 d . .
H7A H 0.5229 0.8230 0.0054 0.097 Uiso 1 1 calc R U
H7B H 0.5381 0.9204 0.0205 0.097 Uiso 1 1 calc R U
H7C H 0.6054 0.8565 0.0851 0.097 Uiso 1 1 calc R U
O11 O 0.4231(2) 0.56509(14) 0.02005(18) 0.0786(8) Uani 1 1 d . .

loop_
_atom_site_aniso_label
_atom_site_aniso_U_11
_atom_site_aniso_U_22
_atom_site_aniso_U_33
_atom_site_aniso_U_23
_atom_site_aniso_U_13
_atom_site_aniso_U_12
Dy1 0.02899(5) 0.03027(5) 0.02774(5) -0.00161(4) 0.00368(3) 0.00490(4)
Co1 0.03823(15) 0.03213(14) 0.02271(13) 0.00161(11) 0.00467(11) 0.00000(12)
O6 0.0409(9) 0.0476(10) 0.0347(8) 0.0025(7) -0.0034(7) 0.0079(7)
O5 0.0520(10) 0.0418(9) 0.0277(8) 0.0064(7) -0.0016(7) 0.0006(8)
N1 0.0597(13) 0.0420(11) 0.0271(9) -0.0051(8) 0.0089(9) 0.0017(10)
O2 0.0301(7) 0.0301(7) 0.0331(7) 0.0005(6) 0.0007(6) -0.0017(6)
O4 0.0428(9) 0.0425(9) 0.0500(10) -0.0170(8) 0.0028(8) -0.0020(8)
O1 0.0327(7) 0.0307(7) 0.0271(7) -0.0020(6) 0.0012(6) -0.0033(6)
O3 0.0368(9) 0.0508(10) 0.0530(11) -0.0067(8) 0.0111(8) -0.0087(8)
O7 0.0368(8) 0.0351(8) 0.0284(7) 0.0011(6) 0.0068(6) 0.0069(6)
O8 0.0339(8) 0.0378(8) 0.0264(7) -0.0007(6) 0.0047(6) 0.0075(6)
O13 0.0551(11) 0.0475(10) 0.0412(10) -0.0051(8) 0.0113(8) -0.0008(8)
O12 0.0592(11) 0.0495(11) 0.0381(9) -0.0083(8) 0.0093(8) 0.0045(9)
O10 0.0506(11) 0.0416(10) 0.0653(12) 0.0053(9) 0.0233(9) 0.0099(8)
N2 0.0557(13) 0.0518(13) 0.0332(10) 0.0066(9) 0.0172(9) -0.0024(10)
C17 0.0311(10) 0.0272(10) 0.0401(12) 0.0076(9) -0.0025(9) -0.0015(8)
C1 0.0401(11) 0.0260(10) 0.0325(11) 0.0041(8) -0.0049(9) -0.0034(8)
N4 0.0527(13) 0.0501(13) 0.0360(11) -0.0011(9) 0.0148(9) 0.0139(10)
O14 0.116(2) 0.0799(16) 0.0363(11) 0.0138(11) 0.0170(12) 0.0179(15)
O9 0.0424(9) 0.0431(10) 0.0637(12) -0.0008(9) 0.0157(8) 0.0043(8)
C19 0.0508(14) 0.0346(11) 0.0353(12) 0.0056(10) -0.0103(10) -0.0065(10)
C9 0.079(2) 0.0669(19) 0.0477(16) -0.0181(15) 0.0293(15) 0.0012(17)
C10 0.085(2) 0.085(2) 0.0384(15) -0.0060(15) 0.0305(15) -0.0101(19)
C11 0.0496(15) 0.0550(16) 0.0473(14) 0.0160(12) 0.0206(12) -0.0027(12)
C12 0.0364(12) 0.0418(13) 0.0484(14) 0.0129(11) 0.0064(10) -0.0035(10)
C16 0.0368(12) 0.0335(11) 0.0482(13) 0.0005(10) -0.0042(10) -0.0036(9)
C18 0.077(2) 0.0457(16) 0.0566(17) -0.0229(13) 0.0024(15) -0.0012(14)
C15 0.0501(16) 0.0586(18) 0.0680(19) -0.0104(15) -0.0097(14) -0.0156(14)
C14 0.0439(16) 0.075(2) 0.088(3) -0.0001(19) -0.0042(16) -0.0248(15)
C13 0.0384(14) 0.0655(19) 0.076(2) 0.0143(17) 0.0072(13) -0.0121(13)
C8 0.0722(18) 0.0366(13) 0.0309(12) -0.0064(10) 0.0013(11) 0.0026(12)
C6 0.0545(14) 0.0301(11) 0.0368(12) -0.0012(9) -0.0053(10) -0.0029(10)
C2 0.0401(12) 0.0346(12) 0.0458(13) 0.0017(10) -0.0029(10) -0.0065(9)
C3 0.0426(15) 0.0576(18) 0.079(2) -0.0026(16) -0.0019(14) -0.0164(13)
C4 0.069(2) 0.0543(18) 0.080(2) -0.0155(17) -0.0127(18) -0.0251(16)
C5 0.074(2) 0.0405(14) 0.0567(17) -0.0111(13) -0.0101(15) -0.0144(14)
C21 0.0300(10) 0.0238(9) 0.0292(9) 0.0021(7) 0.0035(8) 0.0012(7)
C22 0.0388(12) 0.0422(13) 0.0421(13) -0.0001(10) -0.0011(10) 0.0127(10)
C20 0.089(2) 0.0588(18) 0.0466(16) 0.0086(14) -0.0279(16) 0.0095(17)
N3 0.0411(11) 0.0401(11) 0.0437(11) -0.0023(9) 0.0050(9) 0.0134(9)
C7 0.0427(15) 0.0639(19) 0.094(2) -0.0030(18) 0.0278(16) -0.0063(14)
O11 0.0587(13) 0.0445(12) 0.136(2) -0.0028(13) 0.0256(14) 0.0237(10)

loop_
_atom_type_symbol
_atom_type_description
_atom_type_scat_dispersion_real
_atom_type_scat_dispersion_imag
_atom_type_scat_source
C C 0.0033 0.0016 'International Tables Vol C Tables 4.2.6.8 and 6.1.1.4'
H H 0.0000 0.0000 'International Tables Vol C Tables 4.2.6.8 and 6.1.1.4'
N N 0.0061 0.0033 'International Tables Vol C Tables 4.2.6.8 and 6.1.1.4'
O O 0.0106 0.0060 'International Tables Vol C Tables 4.2.6.8 and 6.1.1.4'
Co Co 0.3494 0.9721 'International Tables Vol C Tables 4.2.6.8 and 6.1.1.4'
Dy Dy -0.1892 4.4098 'International Tables Vol C Tables 4.2.6.8 and 6.1.1.4'

loop_
_geom_angle_atom_site_label_1
_geom_angle_atom_site_label_2
_geom_angle_atom_site_label_3
_geom_angle
O1 Dy1 O2 72.12(5)
O1 Dy1 O8 71.61(5)
O2 Dy1 O8 70.15(5)
O1 Dy1 O6 70.34(6)
O2 Dy1 O6 70.28(6)
O8 Dy1 O6 131.45(6)
O1 Dy1 O10 128.57(6)
O2 Dy1 O10 134.93(6)
O8 Dy1 O10 148.28(6)
O6 Dy1 O10 80.19(7)
O1 Dy1 O13 87.89(6)
O2 Dy1 O13 141.53(6)
O8 Dy1 O13 72.48(6)
O6 Dy1 O13 133.83(6)
O10 Dy1 O13 83.21(6)
O1 Dy1 O9 138.30(6)
O2 Dy1 O9 86.16(6)
O8 Dy1 O9 133.91(6)
O6 Dy1 O9 68.91(6)
O10 Dy1 O9 51.02(6)
O13 Dy1 O9 127.62(6)
O1 Dy1 O12 133.04(6)
O2 Dy1 O12 124.50(6)
O8 Dy1 O12 74.78(6)
O6 Dy1 O12 153.14(6)
O10 Dy1 O12 74.09(7)
O13 Dy1 O12 50.76(6)
O9 Dy1 O12 88.62(6)
O1 Dy1 O4 129.28(5)
O2 Dy1 O4 62.65(5)
O8 Dy1 O4 72.47(6)
O6 Dy1 O4 111.59(6)
O10 Dy1 O4 100.26(6)
O13 Dy1 O4 113.64(6)
O9 Dy1 O4 61.51(6)
O12 Dy1 O4 66.54(6)
O1 Dy1 O3 61.90(5)
O2 Dy1 O3 127.58(5)
O8 Dy1 O3 114.04(6)
O6 Dy1 O3 71.63(6)
O10 Dy1 O3 69.29(6)
O13 Dy1 O3 62.20(6)
O9 Dy1 O3 111.77(6)
O12 Dy1 O3 105.49(6)
O4 Dy1 O3 168.75(5)
O1 Dy1 N3 139.00(6)
O2 Dy1 N3 110.53(6)
O8 Dy1 N3 149.16(6)
O6 Dy1 N3 72.49(6)
O10 Dy1 N3 25.62(6)
O13 Dy1 N3 106.11(6)
O9 Dy1 N3 25.41(6)
O12 Dy1 N3 80.92(6)
O4 Dy1 N3 80.65(6)
O3 Dy1 N3 90.41(6)
O1 Dy1 N4 109.63(6)
O2 Dy1 N4 135.78(6)
O8 Dy1 N4 69.06(5)
O6 Dy1 N4 153.62(6)
O10 Dy1 N4 80.19(6)
O13 Dy1 N4 25.44(6)
O9 Dy1 N4 110.70(6)
O12 Dy1 N4 25.60(6)
O4 Dy1 N4 89.17(6)
O3 Dy1 N4 85.01(6)
N3 Dy1 N4 96.21(6)
N2 Co1 N1 85.18(10)
N2 Co1 O7 87.80(8)
N1 Co1 O7 89.80(8)
N2 Co1 O5 91.41(9)
N1 Co1 O5 89.95(8)
O7 Co1 O5 179.19(7)
N2 Co1 O1 176.84(9)
N1 Co1 O1 91.95(8)
O7 Co1 O1 90.88(6)
O5 Co1 O1 89.90(7)
N2 Co1 O2 91.68(9)
N1 Co1 O2 176.84(8)
O7 Co1 O2 90.39(7)
O5 Co1 O2 89.81(7)
O1 Co1 O2 91.20(6)
N2 Co1 Dy1 137.32(7)
N1 Co1 Dy1 137.46(7)
O7 Co1 Dy1 90.19(5)
O5 Co1 Dy1 90.52(6)
O1 Co1 Dy1 45.51(4)
O2 Co1 Dy1 45.70(5)
C19 O6 Dy1 134.05(16)
C19 O5 Co1 122.14(15)
C8 N1 C9 121.9(2)
C8 N1 Co1 126.26(19)
C9 N1 Co1 111.67(18)
C17 O2 Co1 121.75(14)
C17 O2 Dy1 126.73(14)
Co1 O2 Dy1 98.22(6)
C16 O4 C18 116.5(2)
C16 O4 Dy1 115.76(14)
C18 O4 Dy1 127.04(17)
C1 O1 Co1 121.77(14)
C1 O1 Dy1 128.67(14)
Co1 O1 Dy1 98.45(6)
C2 O3 C7 117.2(2)
C2 O3 Dy1 115.95(14)
C7 O3 Dy1 126.30(18)
C21 O7 Co1 122.84(13)
C21 O8 Dy1 134.93(13)
N4 O13 Dy1 97.25(15)
N4 O12 Dy1 94.81(14)
N3 O10 Dy1 97.54(14)
C11 N2 C10 121.5(2)
C11 N2 Co1 126.36(19)
C10 N2 Co1 111.65(19)
O2 C17 C12 123.5(2)
O2 C17 C16 117.9(2)
C12 C17 C16 118.5(2)
O1 C1 C2 117.8(2)
O1 C1 C6 123.6(2)
C2 C1 C6 118.6(2)
O14 N4 O13 122.2(3)
O14 N4 O12 121.9(2)
O13 N4 O12 115.9(2)
O14 N4 Dy1 170.82(19)
O13 N4 Dy1 57.30(12)
O12 N4 Dy1 59.58(12)
N3 O9 Dy1 94.83(14)
O6 C19 O5 127.4(2)
O6 C19 C20 117.6(3)
O5 C19 C20 115.0(3)
N1 C9 C10 105.2(3)
N1 C9 H9A 110.7
C10 C9 H9A 110.7
N1 C9 H9B 110.7
C10 C9 H9B 110.7
H9A C9 H9B 108.8
N2 C10 C9 105.1(2)
N2 C10 H10A 110.7
C9 C10 H10A 110.7
N2 C10 H10B 110.7
C9 C10 H10B 110.7
H10A C10 H10B 108.8
N2 C11 C12 125.0(2)
N2 C11 H11 117.5
C12 C11 H11 117.5
C17 C12 C13 119.4(3)
C17 C12 C11 121.7(2)
C13 C12 C11 118.9(3)
O4 C16 C15 125.1(3)
O4 C16 C17 114.4(2)
C15 C16 C17 120.5(3)
O4 C18 H18A 109.5
O4 C18 H18B 109.5
H18A C18 H18B 109.5
O4 C18 H18C 109.5
H18A C18 H18C 109.5
H18B C18 H18C 109.5
C14 C15 C16 120.4(3)
C14 C15 H15 119.8
C16 C15 H15 119.8
C13 C14 C15 120.2(3)
C13 C14 H14 119.9
C15 C14 H14 119.9
C14 C13 C12 120.9(3)
C14 C13 H13 119.5
C12 C13 H13 119.5
N1 C8 C6 125.1(2)
N1 C8 H8 117.5
C6 C8 H8 117.5
C5 C6 C1 119.6(3)
C5 C6 C8 118.9(2)
C1 C6 C8 121.5(2)
O3 C2 C3 125.3(3)
O3 C2 C1 114.2(2)
C3 C2 C1 120.5(3)
C2 C3 C4 119.9(3)
C2 C3 H3 120.1
C4 C3 H3 120.1
C5 C4 C3 120.6(3)
C5 C4 H4 119.7
C3 C4 H4 119.7
C4 C5 C6 120.8(3)
C4 C5 H5 119.6
C6 C5 H5 119.6
O8 C21 O7 126.33(19)
O8 C21 C22 119.04(19)
O7 C21 C22 114.62(18)
C21 C22 H22A 109.5
C21 C22 H22B 109.5
H22A C22 H22B 109.5
C21 C22 H22C 109.5
H22A C22 H22C 109.5
H22B C22 H22C 109.5
C19 C20 H20A 109.5
C19 C20 H20B 109.5
H20A C20 H20B 109.5
C19 C20 H20C 109.5
H20A C20 H20C 109.5
H20B C20 H20C 109.5
O11 N3 O9 121.4(2)
O11 N3 O10 122.0(2)
O9 N3 O10 116.58(19)
O11 N3 Dy1 178.7(2)
O9 N3 Dy1 59.76(12)
O10 N3 Dy1 56.84(11)
O3 C7 H7A 109.5
O3 C7 H7B 109.5
H7A C7 H7B 109.5
O3 C7 H7C 109.5
H7A C7 H7C 109.5
H7B C7 H7C 109.5

loop_
_geom_bond_atom_site_label_1
_geom_bond_atom_site_label_2
_geom_bond_distance
Dy1 O1 2.3190(14)
Dy1 O2 2.3250(15)
Dy1 O8 2.3754(15)
Dy1 O6 2.3859(16)
Dy1 O10 2.4461(18)
Dy1 O13 2.4695(19)
Dy1 O9 2.5115(19)
Dy1 O12 2.5193(18)
Dy1 O4 2.6514(17)
Dy1 O3 2.6796(17)
Dy1 N3 2.897(2)
Dy1 N4 2.911(2)
Co1 N2 1.888(2)
Co1 N1 1.898(2)
Co1 O7 1.9011(15)
Co1 O5 1.9032(17)
Co1 O1 1.9126(15)
Co1 O2 1.9133(16)
O6 C19 1.243(3)
O5 C19 1.294(3)
N1 C8 1.273(4)
N1 C9 1.465(4)
O2 C17 1.337(3)
O4 C16 1.373(3)
O4 C18 1.440(3)
O1 C1 1.332(3)
O3 C2 1.371(3)
O3 C7 1.441(3)
O7 C21 1.281(2)
O8 C21 1.247(2)
O13 N4 1.261(3)
O12 N4 1.262(3)
O10 N3 1.264(3)
N2 C11 1.276(4)
N2 C10 1.477(4)
C17 C12 1.401(3)
C17 C16 1.405(3)
C1 C2 1.403(3)
C1 C6 1.407(3)
N4 O14 1.220(3)
O9 N3 1.247(3)
C19 C20 1.501(3)
C9 C10 1.514(5)
C9 H9A 0.9700
C9 H9B 0.9700
C10 H10A 0.9700
C10 H10B 0.9700
C11 C12 1.434(4)
C11 H11 0.9300
C12 C13 1.409(4)
C16 C15 1.383(3)
C18 H18A 0.9600
C18 H18B 0.9600
C18 H18C 0.9600
C15 C14 1.384(5)
C15 H15 0.9300
C14 C13 1.357(5)
C14 H14 0.9300
C13 H13 0.9300
C8 C6 1.438(4)
C8 H8 0.9300
C6 C5 1.406(4)
C2 C3 1.386(4)
C3 C4 1.393(5)
C3 H3 0.9300
C4 C5 1.351(5)
C4 H4 0.9300
C5 H5 0.9300
C21 C22 1.501(3)
C22 H22A 0.9600
C22 H22B 0.9600
C22 H22C 0.9600
C20 H20A 0.9600
C20 H20B 0.9600
C20 H20C 0.9600
N3 O11 1.210(3)
C7 H7A 0.9600
C7 H7B 0.9600
C7 H7C 0.9600

loop_
_geom_torsion_atom_site_label_1
_geom_torsion_atom_site_label_2
_geom_torsion_atom_site_label_3
_geom_torsion_atom_site_label_4
_geom_torsion
N2 Co1 N1 C8 160.7(2)
O7 Co1 N1 C8 -111.5(2)
O5 Co1 N1 C8 69.2(2)
O1 Co1 N1 C8 -20.7(2)
Dy1 Co1 N1 C8 -21.5(3)
N2 Co1 N1 C9 -14.8(2)
O7 Co1 N1 C9 73.0(2)
O5 Co1 N1 C9 -106.2(2)
O1 Co1 N1 C9 163.92(19)
Dy1 Co1 N1 C9 163.10(16)
N1 Co1 N2 C11 157.3(3)
O7 Co1 N2 C11 67.3(2)
O5 Co1 N2 C11 -112.9(2)
O2 Co1 N2 C11 -23.0(3)
Dy1 Co1 N2 C11 -20.6(3)
N1 Co1 N2 C10 -14.4(2)
O7 Co1 N2 C10 -104.4(2)
O5 Co1 N2 C10 75.4(2)
O2 Co1 N2 C10 165.3(2)
Dy1 Co1 N2 C10 167.75(17)
Co1 O2 C17 C12 -31.4(3)
Dy1 O2 C17 C12 -163.60(17)
Co1 O2 C17 C16 150.64(16)
Dy1 O2 C17 C16 18.4(3)
Co1 O1 C1 C2 150.84(17)
Dy1 O1 C1 C2 15.0(3)
Co1 O1 C1 C6 -32.5(3)
Dy1 O1 C1 C6 -168.26(16)
Dy1 O13 N4 O14 169.1(2)
Dy1 O13 N4 O12 -11.1(2)
Dy1 O12 N4 O14 -169.4(2)
Dy1 O12 N4 O13 10.8(2)
Dy1 O6 C19 O5 -1.6(4)
Dy1 O6 C19 C20 178.0(2)
Co1 O5 C19 O6 1.4(4)
Co1 O5 C19 C20 -178.20(19)
C8 N1 C9 C10 -136.7(3)
Co1 N1 C9 C10 39.0(3)
C11 N2 C10 C9 -133.5(3)
Co1 N2 C10 C9 38.6(3)
N1 C9 C10 N2 -48.4(3)
C10 N2 C11 C12 177.1(3)
Co1 N2 C11 C12 6.2(4)
O2 C17 C12 C13 -174.6(2)
C16 C17 C12 C13 3.3(4)
O2 C17 C12 C11 5.6(4)
C16 C17 C12 C11 -176.5(2)
N2 C11 C12 C17 8.5(4)
N2 C11 C12 C13 -171.4(3)
C18 O4 C16 C15 -14.9(4)
Dy1 O4 C16 C15 174.0(2)
C18 O4 C16 C17 165.3(2)
Dy1 O4 C16 C17 -5.8(3)
O2 C17 C16 O4 -6.1(3)
C12 C17 C16 O4 175.8(2)
O2 C17 C16 C15 174.1(2)
C12 C17 C16 C15 -4.0(4)
O4 C16 C15 C14 -177.6(3)
C17 C16 C15 C14 2.2(5)
C16 C15 C14 C13 0.3(5)
C15 C14 C13 C12 -0.9(5)
C17 C12 C13 C14 -0.9(4)
C11 C12 C13 C14 178.9(3)
C9 N1 C8 C6 178.3(3)
Co1 N1 C8 C6 3.3(4)
O1 C1 C6 C5 -173.8(2)
C2 C1 C6 C5 2.9(3)
O1 C1 C6 C8 6.7(4)
C2 C1 C6 C8 -176.6(2)
N1 C8 C6 C5 -170.1(3)
N1 C8 C6 C1 9.4(4)
C7 O3 C2 C3 -10.7(4)
Dy1 O3 C2 C3 177.1(2)
C7 O3 C2 C1 169.0(2)
Dy1 O3 C2 C1 -3.2(3)
O1 C1 C2 O3 -5.9(3)
C6 C1 C2 O3 177.3(2)
O1 C1 C2 C3 173.9(2)
C6 C1 C2 C3 -3.0(4)
O3 C2 C3 C4 -178.9(3)
C1 C2 C3 C4 1.4(4)
C2 C3 C4 C5 0.4(5)
C3 C4 C5 C6 -0.4(5)
C1 C6 C5 C4 -1.2(4)
C8 C6 C5 C4 178.3(3)
Dy1 O8 C21 O7 3.6(3)
Dy1 O8 C21 C22 -175.29(15)
Co1 O7 C21 O8 -4.7(3)
Co1 O7 C21 C22 174.22(15)
Dy1 O9 N3 O11 179.3(2)
Dy1 O9 N3 O10 -1.6(2)
Dy1 O10 N3 O11 -179.2(2)
Dy1 O10 N3 O9 1.7(2)
